data_4133855
loop_
_publ_author_name
'Shi, Chao'
'Ye, Le'
'Gong, Zhi-Xin'
'Ma, Jia-Jun'
'Wang, Qin-Wen'
'Jiang, Jia-Ying'
'Hua, Miao-Miao'
'Wang, Chang-Feng'
'Yu, Hui'
'Zhang, Yi'
'Ye, Heng-Yun'

_publ_section_title
;
 Two-Dimensional Organic-Inorganic Hybrid Rare-Earth Double Perovskite
 Ferroelectrics.
;
_journal_name_full 'Journal of the American Chemical Society'
_journal_paper_doi 10.1021/jacs.9b11697
_journal_year 2019
_chemical_formula_sum 'C28 H52 Ce N12 O28 Rb'
_chemical_formula_weight 1230.40
_space_group_crystal_system tetragonal
_space_group_IT_number 97
_space_group_name_Hall 'I 4 2'
_space_group_name_H-M_alt 'I 4 2 2'
_audit_creation_method SHELXL-2014/7
_cell_angle_alpha 90
_cell_angle_beta 90
_cell_angle_gamma 90
_cell_formula_units_Z 1
_cell_length_a 7.0884(2)
_cell_length_b 7.0884(2)
_cell_length_c 24.3105(17)
_cell_measurement_reflns_used 3383
_cell_measurement_temperature 380(2)
_cell_measurement_theta_max 31.6740
_cell_measurement_theta_min 2.8450
_cell_volume 1221.49(10)
_computing_structure_refinement 'SHELXL-2014/7 (Sheldrick, 2014)'
_diffrn_ambient_temperature 380(2)
_diffrn_measured_fraction_theta_full 0.987
_diffrn_measured_fraction_theta_max 0.906
_diffrn_measurement_device_type 'rigaku synergy'
_diffrn_radiation_type MoK\a
_diffrn_radiation_wavelength 0.71073
_diffrn_reflns_av_R_equivalents 0.0670
_diffrn_reflns_av_unetI/netI 0.0349
_diffrn_reflns_Laue_measured_fraction_full 0.987
_diffrn_reflns_Laue_measured_fraction_max 0.906
_diffrn_reflns_limit_h_max 9
_diffrn_reflns_limit_h_min -9
_diffrn_reflns_limit_k_max 9
_diffrn_reflns_limit_k_min -7
_diffrn_reflns_limit_l_max 32
_diffrn_reflns_limit_l_min -28
_diffrn_reflns_number 6296
_diffrn_reflns_point_group_measured_fraction_full 0.991
_diffrn_reflns_point_group_measured_fraction_max 0.916
_diffrn_reflns_theta_full 25.242
_diffrn_reflns_theta_max 31.314
_diffrn_reflns_theta_min 2.993
_exptl_absorpt_coefficient_mu 2.022
_exptl_absorpt_correction_T_max 1.00000
_exptl_absorpt_correction_T_min 0.47804
_exptl_absorpt_correction_type multi-scan
_exptl_crystal_colour colorless
_exptl_crystal_density_diffrn 1.673
_exptl_crystal_description block
_exptl_crystal_F_000 623
_exptl_crystal_size_max 0.19
_exptl_crystal_size_mid 0.16
_exptl_crystal_size_min 0.11
_refine_diff_density_max 1.676
_refine_diff_density_min -0.336
_refine_diff_density_rms 0.113
_refine_ls_abs_structure_details
;
 Refined as an inversion twin.
;
_refine_ls_abs_structure_Flack 0.47(19)
_refine_ls_extinction_method none
_refine_ls_goodness_of_fit_ref 1.034
_refine_ls_hydrogen_treatment undef
_refine_ls_matrix_type full
_refine_ls_number_parameters 67
_refine_ls_number_reflns 913
_refine_ls_number_restraints 1
_refine_ls_restrained_S_all 1.033
_refine_ls_R_factor_all 0.0622
_refine_ls_R_factor_gt 0.0506
_refine_ls_shift/su_max 0.000
_refine_ls_shift/su_mean 0.000
_refine_ls_structure_factor_coef Fsqd
_refine_ls_weighting_details 'w=1/[\s^2^(Fo^2^)+(0.0810P)^2^] where P=(Fo^2^+2Fc^2^)/3'
_refine_ls_weighting_scheme calc
_refine_ls_wR_factor_gt 0.1100
_refine_ls_wR_factor_ref 0.1139
_reflns_Friedel_coverage 0.598
_reflns_Friedel_fraction_full 1.000
_reflns_Friedel_fraction_max 0.934
_reflns_number_gt 749
_reflns_number_total 913
_reflns_threshold_expression 'I > 2\s(I)'
_cod_data_source_file ja9b11697_si_003.cif
_cod_data_source_block (R3HQ)4RbCe(NO3)8-T380K
_cod_original_cell_volume 1221.49(11)
_cod_database_code 4133855
_shelx_shelxl_version_number 2014/7
_shelx_space_group_comment
;
The symmetry employed for this shelxl refinement is uniquely defined
by the following loop, which should always be used as a source of
symmetry information in preference to the above space-group names.
They are only intended as comments.
;

loop_
_space_group_symop_operation_xyz
'x, y, z'
'-x, -y, z'
'-y, x, z'
'y, -x, z'
'-x, y, -z'
'x, -y, -z'
'y, x, -z'
'-y, -x, -z'
'x+1/2, y+1/2, z+1/2'
'-x+1/2, -y+1/2, z+1/2'
'-y+1/2, x+1/2, z+1/2'
'y+1/2, -x+1/2, z+1/2'
'-x+1/2, y+1/2, -z+1/2'
'x+1/2, -y+1/2, -z+1/2'
'y+1/2, x+1/2, -z+1/2'
'-y+1/2, -x+1/2, -z+1/2'

loop_
_atom_site_label
_atom_site_type_symbol
_atom_site_fract_x
_atom_site_fract_y
_atom_site_fract_z
_atom_site_U_iso_or_equiv
_atom_site_adp_type
_atom_site_occupancy
_atom_site_site_symmetry_order
_atom_site_calc_flag
_atom_site_refinement_flags_posn
_atom_site_refinement_flags_adp
_atom_site_refinement_flags_occupancy
Ce1 Ce -0.5000 0.5000 -0.5000 0.0626(3) Uani 0.500(0) 8 d S T P
Rb1 Rb -0.5000 0.5000 -0.5000 0.0626(3) Uani 0.500(0) 8 d S T P
N2 N -0.9148(13) 0.5000 -0.5000 0.130(5) Uani 1 2 d S T P
O1 O -0.527(7) 0.656(3) -0.3988(7) 0.163(13) Uani 0.5 1 d . . P
N1 N -0.5000 0.5000 -0.3738(6) 0.147(7) Uani 1 4 d S T P
O4 O -0.472(5) 0.159(3) -0.5439(10) 0.077(8) Uani 0.25 1 d . . P
O5 O -0.155(3) 0.355(4) -0.498(3) 0.102(8) Uani 0.25 1 d . . P
O2 O -0.5000 0.5000 -0.3253(10) 0.275(17) Uani 1 4 d S T P
C2 C -0.411(7) 0.650(12) -0.124(3) 0.49(7) Uani 1 1 d . . .
C4 C -0.5000 0.5000 -0.2003(18) 0.53(10) Uani 1 4 d S T P
C1 C -0.5000 0.5000 -0.0900(8) 0.188(13) Uani 1 4 d S T P
C3 C -0.317(4) 0.420(5) -0.1724(12) 0.23(3) Uani 1 1 d . . .

loop_
_atom_site_aniso_label
_atom_site_aniso_U_11
_atom_site_aniso_U_22
_atom_site_aniso_U_33
_atom_site_aniso_U_23
_atom_site_aniso_U_13
_atom_site_aniso_U_12
Ce1 0.0480(3) 0.0480(3) 0.0919(6) 0.000 0.000 0.000
Rb1 0.0480(3) 0.0480(3) 0.0919(6) 0.000 0.000 0.000
N2 0.060(4) 0.152(13) 0.179(13) -0.06(2) 0.000 0.000
O1 0.22(3) 0.130(11) 0.139(10) -0.004(8) -0.06(2) -0.03(2)
N1 0.180(12) 0.180(12) 0.082(7) 0.000 0.000 0.000
O4 0.05(3) 0.073(9) 0.113(10) -0.028(9) -0.007(11) 0.006(8)
O5 0.081(11) 0.097(15) 0.129(17) 0.05(3) -0.02(3) 0.017(11)
O2 0.33(3) 0.33(3) 0.158(18) 0.000 0.000 0.000
C2 0.18(4) 0.68(17) 0.60(9) -0.18(9) 0.17(6) -0.19(6)
C4 0.73(15) 0.73(15) 0.12(3) 0.000 0.000 0.000
C1 0.23(2) 0.23(2) 0.100(11) 0.000 0.000 0.000
C3 0.132(15) 0.28(6) 0.28(3) -0.12(3) 0.004(16) 0.06(3)

loop_
_atom_type_symbol
_atom_type_description
_atom_type_scat_dispersion_real
_atom_type_scat_dispersion_imag
_atom_type_scat_source
C C 0.0033 0.0016 'International Tables Vol C Tables 4.2.6.8 and 6.1.1.4'
H H 0.0000 0.0000 'International Tables Vol C Tables 4.2.6.8 and 6.1.1.4'
N N 0.0061 0.0033 'International Tables Vol C Tables 4.2.6.8 and 6.1.1.4'
O O 0.0106 0.0060 'International Tables Vol C Tables 4.2.6.8 and 6.1.1.4'
Rb Rb -0.9393 2.9676 'International Tables Vol C Tables 4.2.6.8 and 6.1.1.4'
Ce Ce -0.2486 2.6331 'International Tables Vol C Tables 4.2.6.8 and 6.1.1.4'

loop_
_geom_angle_atom_site_label_1
_geom_angle_atom_site_label_2
_geom_angle_atom_site_label_3
_geom_angle
_geom_angle_site_symmetry_1
_geom_angle_site_symmetry_3
O4 Ce1 O4 107.3(15) 6_564 4_455
O4 Ce1 O4 80.7(4) 6_564 8_554
O4 Ce1 O4 171.5(16) 4_455 8_554
O4 Ce1 O4 132.5(12) 6_564 5_454
O4 Ce1 O4 91.5(16) 4_455 5_454
O4 Ce1 O4 80.7(4) 8_554 5_454
O4 Ce1 O4 91.5(16) 6_564 3_565
O4 Ce1 O4 132.5(12) 4_455 3_565
O4 Ce1 O4 48.4(11) 8_554 3_565
O4 Ce1 O4 107.3(15) 5_454 3_565
O4 Ce1 O4 48.4(11) 6_564 2_465
O4 Ce1 O4 80.7(4) 4_455 2_465
O4 Ce1 O4 107.3(15) 8_554 2_465
O4 Ce1 O4 171.5(16) 5_454 2_465
O4 Ce1 O4 80.7(4) 3_565 2_465
O4 Ce1 O4 80.7(4) 6_564 7_464
O4 Ce1 O4 48.4(11) 4_455 7_464
O4 Ce1 O4 132.5(12) 8_554 7_464
O4 Ce1 O4 80.7(4) 5_454 7_464
O4 Ce1 O4 171.5(16) 3_565 7_464
O4 Ce1 O4 91.5(16) 2_465 7_464
O4 Ce1 O4 171.5(16) 6_564 .
O4 Ce1 O4 80.7(4) 4_455 .
O4 Ce1 O4 91.5(16) 8_554 .
O4 Ce1 O4 48.4(11) 5_454 .
O4 Ce1 O4 80.6(4) 3_565 .
O4 Ce1 O4 132.5(12) 2_465 .
O4 Ce1 O4 107.3(15) 7_464 .
O4 Ce1 O5 106.1(13) 6_564 .
O4 Ce1 O5 145.0(13) 4_455 .
O4 Ce1 O5 28.8(15) 8_554 .
O4 Ce1 O5 73.1(9) 5_454 .
O4 Ce1 O5 36.4(12) 3_565 .
O4 Ce1 O5 115.4(10) 2_465 .
O4 Ce1 O5 149.6(13) 7_464 .
O4 Ce1 O5 65.5(13) . .
O4 Ce1 O5 115.4(10) 6_564 5_454
O4 Ce1 O5 28.8(15) 4_455 5_454
O4 Ce1 O5 145.0(13) 8_554 5_454
O4 Ce1 O5 65.5(13) 5_454 5_454
O4 Ce1 O5 149.6(13) 3_565 5_454
O4 Ce1 O5 106.1(13) 2_465 5_454
O4 Ce1 O5 36.4(12) 7_464 5_454
O4 Ce1 O5 73.1(9) . 5_454
O5 Ce1 O5 134.5(12) . 5_454
O4 Ce1 O5 28.8(15) 6_564 3_565
O4 Ce1 O5 115.4(10) 4_455 3_565
O4 Ce1 O5 73.1(9) 8_554 3_565
O4 Ce1 O5 149.6(13) 5_454 3_565
O4 Ce1 O5 65.5(13) 3_565 3_565
O4 Ce1 O5 36.4(12) 2_465 3_565
O4 Ce1 O5 106.1(13) 7_464 3_565
O4 Ce1 O5 145.0(13) . 3_565
O5 Ce1 O5 89.98(5) . 3_565
O5 Ce1 O5 135.5(12) 5_454 3_565
O4 Ce1 O5 65.5(13) 6_564 6_564
O4 Ce1 O5 149.6(13) 4_455 6_564
O4 Ce1 O5 36.4(12) 8_554 6_564
O4 Ce1 O5 115.4(10) 5_454 6_564
O4 Ce1 O5 28.8(15) 3_565 6_564
O4 Ce1 O5 73.1(9) 2_465 6_564
O4 Ce1 O5 145.0(13) 7_464 6_564
O4 Ce1 O5 106.1(13) . 6_564
O5 Ce1 O5 45.6(12) . 6_564
O5 Ce1 O5 178(3) 5_454 6_564
O5 Ce1 O5 44.5(13) 3_565 6_564
O5 N2 O5 128(2) 2_465 5_454
O5 N2 O4 68(4) 2_465 7_464
O5 N2 O4 90(3) 5_454 7_464
O5 N2 O4 90(3) 2_465 4_455
O5 N2 O4 68(4) 5_454 4_455
O4 N2 O4 128.4(19) 7_464 4_455
O5 N2 N2 115.9(11) 2_465 2_365
O5 N2 N2 115.9(11) 5_454 2_365
O4 N2 N2 115.8(9) 7_464 2_365
O4 N2 N2 115.8(9) 4_455 2_365
O5 N2 Ce1 64.1(11) 2_465 .
O5 N2 Ce1 64.1(11) 5_454 .
O4 N2 Ce1 64.2(9) 7_464 .
O4 N2 Ce1 64.2(9) 4_455 .
N2 N2 Ce1 180.0 2_365 .
N1 O1 O1 51.5(4) . 4_455
N1 O1 O1 51.5(4) . 3_565
O1 O1 O1 90.000(8) 4_455 3_565
N1 O1 Ce1 93.9(13) . .
O1 O1 Ce1 72.9(3) 4_455 .
O1 O1 Ce1 72.9(3) 3_565 .
O2 N1 O1 118.4(10) . 3_565
O2 N1 O1 118.4(10) . 2_465
O1 N1 O1 76.9(9) 3_565 2_465
O2 N1 O1 118.4(10) . 4_455
O1 N1 O1 123(2) 3_565 4_455
O1 N1 O1 76.9(9) 2_465 4_455
O2 N1 O1 118.4(10) . .
O1 N1 O1 76.9(9) 3_565 .
O1 N1 O1 123(2) 2_465 .
O1 N1 O1 76.9(9) 4_455 .
N2 O4 O5 53.6(18) 3_565 8_554
N2 O4 O5 44(2) 3_565 4_455
O5 O4 O5 87(2) 8_554 4_455
N2 O4 Ce1 91.6(11) 3_565 .
O5 O4 Ce1 75.6(12) 8_554 .
O5 O4 Ce1 71.8(13) 4_455 .
N2 O5 O4 58(3) 2_465 8_554
N2 O5 O4 46.8(17) 2_465 3_565
O4 O5 O4 93(2) 8_554 3_565
N2 O5 Ce1 93.1(13) 2_465 .
O4 O5 Ce1 75.6(17) 8_554 .
O4 O5 Ce1 71.8(9) 3_565 .
C3 C2 C1 131(5) 3_565 .
C3 C2 C2 90(3) 3_565 3_565
C1 C2 C2 53.8(12) . 3_565
C3 C2 C2 101(5) 3_565 4_455
C1 C2 C2 53.8(12) . 4_455
C2 C2 C2 90.000(11) 3_565 4_455
C3 C2 C3 67(4) 3_565 .
C1 C2 C3 84(4) . .
C2 C2 C3 96(3) 3_565 .
C2 C2 C3 35(3) 4_455 .
C3 C4 C3 129(3) 3_565 4_455
C3 C4 C3 79.2(13) 3_565 2_465
C3 C4 C3 79.2(13) 4_455 2_465
C3 C4 C3 79.2(13) 3_565 .
C3 C4 C3 79.2(13) 4_455 .
C3 C4 C3 129(3) 2_465 .
C2 C1 C2 113(5) . 2_465
C2 C1 C2 72(2) . 3_565
C2 C1 C2 72(2) 2_465 3_565
C2 C1 C2 72(2) . 4_455
C2 C1 C2 72(2) 2_465 4_455
C2 C1 C2 113(5) 3_565 4_455
C2 C3 C4 107(4) 4_455 .
C2 C3 C3 79(5) 4_455 4_455
C4 C3 C3 50.4(7) . 4_455
C2 C3 C3 89(2) 4_455 3_565
C4 C3 C3 50.4(7) . 3_565
C3 C3 C3 90.001(2) 4_455 3_565
C2 C3 C2 56(2) 4_455 .
C4 C3 C2 73(3) . .
C3 C3 C2 89.4(13) 4_455 .
C3 C3 C2 34(2) 3_565 .

loop_
_geom_bond_atom_site_label_1
_geom_bond_atom_site_label_2
_geom_bond_distance
_geom_bond_site_symmetry_2
Ce1 O4 2.649(18) 6_564
Ce1 O4 2.649(18) 4_455
Ce1 O4 2.649(18) 8_554
Ce1 O4 2.649(18) 5_454
Ce1 O4 2.649(18) 3_565
Ce1 O4 2.649(18) 2_465
Ce1 O4 2.649(18) 7_464
Ce1 O4 2.649(18) .
Ce1 O5 2.65(2) .
Ce1 O5 2.65(2) 5_454
Ce1 O5 2.65(2) 3_565
Ce1 O5 2.65(2) 6_564
N2 O5 1.14(3) 2_465
N2 O5 1.14(3) 5_454
N2 O4 1.21(3) 7_464
N2 O4 1.21(3) 4_455
N2 N2 1.207(18) 2_365
O1 N1 1.28(2) .
O1 O1 1.59(3) 4_455
O1 O1 1.59(3) 3_565
N1 O2 1.18(3) .
N1 O1 1.28(2) 3_565
N1 O1 1.28(2) 2_465
N1 O1 1.28(2) 4_455
O4 N2 1.21(3) 3_565
O4 O5 1.32(7) 8_554
O4 O5 1.65(5) 4_455
O5 N2 1.14(3) 2_465
O5 O4 1.32(7) 8_554
O5 O4 1.65(5) 3_565
C2 C3 1.21(8) 3_565
C2 C1 1.48(6) .
C2 C2 1.75(8) 3_565
C2 C2 1.75(8) 4_455
C2 C3 2.12(8) .
C4 C3 1.57(3) 3_565
C4 C3 1.57(3) 4_455
C4 C3 1.57(3) 2_465
C4 C3 1.57(3) .
C1 C2 1.48(6) 2_465
C1 C2 1.48(6) 3_565
C1 C2 1.48(6) 4_455
C3 C2 1.21(8) 4_455
C3 C3 2.00(4) 4_455
C3 C3 2.00(4) 3_565
